data_7023647
loop_
_publ_author_name
'Carter, Emma'
'Hazeland, E. Louise'
'Murphy, Damien M.'
'Ward, Benjamin D.'

_publ_section_title
;
 Structure, EPR/ENDOR and DFT characterisation of a [Cu(II)(en)2](OTf)2
 complex.
;
_journal_issue 42
_journal_name_full 'Dalton transactions (Cambridge, England : 2003)'
_journal_page_first 15088
_journal_page_last 15096
_journal_paper_doi 10.1039/c3dt51694f
_journal_volume 42
_journal_year 2013
_chemical_formula_sum 'C6 H16 Cu F6 N4 O6 S2'
_chemical_formula_weight 481.89
_chemical_name_systematic
; 
bis(1,2-diaminoethane)copper(II) trifluoromethanesulfonate 
;
_space_group_IT_number 14
_symmetry_cell_setting monoclinic
_symmetry_space_group_name_Hall '-P 2yn'
_symmetry_space_group_name_H-M 'P 1 21/n 1'
_atom_sites_solution_hydrogens geom
_atom_sites_solution_primary direct
_atom_sites_solution_secondary difmap
_audit_creation_method SHELXL-97
_cell_angle_alpha 90.00
_cell_angle_beta 101.664(7)
_cell_angle_gamma 90.00
_cell_formula_units_Z 8
_cell_length_a 16.7332(6)
_cell_length_b 10.3150(4)
_cell_length_c 20.3164(14)
_cell_measurement_reflns_used 7846
_cell_measurement_temperature 100(2)
_cell_measurement_theta_max 27.45
_cell_measurement_theta_min 3.07
_cell_volume 3434.3(3)
_computing_structure_refinement 'SHELXL-97 (Sheldrick, 1997)'
_computing_structure_solution 'SHELXS-97 (Sheldrick, 1990)'
_diffrn_ambient_temperature 100(2)
_diffrn_measured_fraction_theta_full 0.996
_diffrn_measured_fraction_theta_max 0.996
_diffrn_radiation_monochromator graphite
_diffrn_radiation_source 'fine-focus sealed tube'
_diffrn_radiation_type MoK\a
_diffrn_radiation_wavelength 0.71073
_diffrn_reflns_av_R_equivalents 0.0242
_diffrn_reflns_av_sigmaI/netI 0.0254
_diffrn_reflns_limit_h_max 21
_diffrn_reflns_limit_h_min -21
_diffrn_reflns_limit_k_max 13
_diffrn_reflns_limit_k_min -12
_diffrn_reflns_limit_l_max 26
_diffrn_reflns_limit_l_min -26
_diffrn_reflns_number 23245
_diffrn_reflns_theta_full 27.45
_diffrn_reflns_theta_max 27.45
_diffrn_reflns_theta_min 3.07
_exptl_absorpt_coefficient_mu 1.609
_exptl_absorpt_correction_T_max 0.9685
_exptl_absorpt_correction_T_min 0.7606
_exptl_absorpt_correction_type multi-scan
_exptl_crystal_colour blue
_exptl_crystal_density_diffrn 1.864
_exptl_crystal_density_method 'not measured'
_exptl_crystal_description block
_exptl_crystal_F_000 1944
_exptl_crystal_size_max 0.18
_exptl_crystal_size_mid 0.10
_exptl_crystal_size_min 0.02
_refine_diff_density_max 0.497
_refine_diff_density_min -0.362
_refine_diff_density_rms 0.078
_refine_ls_extinction_method none
_refine_ls_goodness_of_fit_ref 1.097
_refine_ls_hydrogen_treatment mixed
_refine_ls_matrix_type full
_refine_ls_number_parameters 515
_refine_ls_number_reflns 7846
_refine_ls_number_restraints 16
_refine_ls_restrained_S_all 1.099
_refine_ls_R_factor_all 0.0301
_refine_ls_R_factor_gt 0.0251
_refine_ls_shift/su_max 0.002
_refine_ls_shift/su_mean 0.000
_refine_ls_structure_factor_coef Fsqd
_refine_ls_weighting_details 'calc w=1/[\s^2^(Fo^2^)+(0.0372P)^2^+1.0861P] where P=(Fo^2^+2Fc^2^)/3'
_refine_ls_weighting_scheme calc
_refine_ls_wR_factor_gt 0.0683
_refine_ls_wR_factor_ref 0.0703
_reflns_number_gt 6951
_reflns_number_total 7846
_reflns_threshold_expression >2sigma(I)
_cod_data_source_file c3dt51694f.txt
_cod_data_source_block elh2
_cod_original_sg_symbol_H-M 'P 21/n'
_cod_database_code 7023647

loop_
_symmetry_equiv_pos_as_xyz
'x, y, z'
'-x+1/2, y+1/2, -z+1/2'
'-x, -y, -z'
'x-1/2, -y-1/2, z-1/2'

loop_
_atom_site_label
_atom_site_type_symbol
_atom_site_fract_x
_atom_site_fract_y
_atom_site_fract_z
_atom_site_U_iso_or_equiv
_atom_site_adp_type
_atom_site_occupancy
_atom_site_symmetry_multiplicity
_atom_site_calc_flag
_atom_site_refinement_flags
Cu1 Cu 0.621261(11) 0.919349(19) 0.246969(10) 0.01055(6) Uani 1 1 d .
H1D H 0.6202(11) 0.6968(18) 0.2011(11) 0.022(6) Uiso 1 1 d D
H1C H 0.6949(11) 0.713(2) 0.2439(10) 0.027(6) Uiso 1 1 d D
Cu2 Cu 0.377261(11) 0.466279(19) 0.246218(10) 0.01187(6) Uani 1 1 d .
H2D H 0.6173(11) 1.0602(17) 0.1454(10) 0.017(5) Uiso 1 1 d D
H2C H 0.7016(9) 1.0306(19) 0.1751(10) 0.015(5) Uiso 1 1 d D
S1 S 0.41200(2) 0.98240(4) 0.16384(2) 0.01226(9) Uani 1 1 d .
S2 S 0.83602(2) 0.90045(4) 0.33532(2) 0.01230(9) Uani 1 1 d .
S3 S 0.17032(2) 0.40648(4) 0.16201(2) 0.01323(9) Uani 1 1 d .
H3D H 0.5555(13) 1.132(2) 0.2564(11) 0.040(7) Uiso 1 1 d D
H3C H 0.6352(11) 1.137(2) 0.2964(12) 0.031(6) Uiso 1 1 d D
S4 S 0.59335(2) 0.49659(4) 0.34023(2) 0.01134(8) Uani 1 1 d .
H4D H 0.5390(10) 0.812(2) 0.3156(11) 0.028(6) Uiso 1 1 d D
H4C H 0.6231(11) 0.7768(18) 0.3446(10) 0.022(6) Uiso 1 1 d D
F1 F 0.47420(8) 1.08326(14) 0.06696(6) 0.0373(3) Uani 1 1 d .
F2 F 0.39051(9) 0.92673(13) 0.03529(6) 0.0391(3) Uani 1 1 d .
F3 F 0.34499(7) 1.11416(12) 0.05679(6) 0.0325(3) Uani 1 1 d .
F4 F 0.78059(8) 0.78197(13) 0.43126(6) 0.0352(3) Uani 1 1 d .
F5 F 0.83266(8) 0.96953(13) 0.45880(6) 0.0375(3) Uani 1 1 d .
H5D H 0.4218(13) 0.3073(16) 0.1699(11) 0.023(6) Uiso 1 1 d D
H5C H 0.4849(9) 0.399(2) 0.1902(11) 0.025(6) Uiso 1 1 d D
F6 F 0.91101(7) 0.80653(14) 0.45123(6) 0.0385(3) Uani 1 1 d .
H6D H 0.3025(9) 0.617(2) 0.1667(10) 0.022(5) Uiso 1 1 d D
H6C H 0.3657(12) 0.6949(16) 0.2037(10) 0.017(5) Uiso 1 1 d D
F7 F 0.15251(10) 0.28393(17) 0.04693(7) 0.0581(4) Uani 1 1 d .
H7D H 0.2686(9) 0.537(2) 0.3036(10) 0.022(5) Uiso 1 1 d D
H7C H 0.3347(13) 0.6281(16) 0.3200(12) 0.030(6) Uiso 1 1 d D
F8 F 0.07477(7) 0.45084(17) 0.04509(7) 0.0469(4) Uani 1 1 d .
H8D H 0.4531(9) 0.313(2) 0.3274(10) 0.024(6) Uiso 1 1 d D
H8C H 0.3866(12) 0.2382(16) 0.2914(10) 0.017(5) Uiso 1 1 d D
F9 F 0.20216(7) 0.47604(17) 0.04570(6) 0.0454(4) Uani 1 1 d .
F10 F 0.54917(7) 0.43424(14) 0.45297(6) 0.0331(3) Uani 1 1 d .
F11 F 0.60509(9) 0.62235(13) 0.45423(6) 0.0387(3) Uani 1 1 d .
F12 F 0.67893(7) 0.44971(14) 0.46062(6) 0.0317(3) Uani 1 1 d .
O1 O 0.48032(7) 0.89347(12) 0.17690(6) 0.0170(3) Uani 1 1 d .
O2 O 0.33403(7) 0.92406(13) 0.16427(7) 0.0206(3) Uani 1 1 d .
O3 O 0.42679(7) 1.10559(12) 0.19845(6) 0.0179(3) Uani 1 1 d .
O4 O 0.75852(7) 0.96593(12) 0.31529(6) 0.0167(3) Uani 1 1 d .
O5 O 0.90600(7) 0.98306(12) 0.33724(7) 0.0191(3) Uani 1 1 d .
O6 O 0.84024(9) 0.77438(13) 0.30561(7) 0.0242(3) Uani 1 1 d .
O7 O 0.25021(7) 0.34724(12) 0.18032(6) 0.0183(3) Uani 1 1 d .
O8 O 0.10494(7) 0.32944(12) 0.17819(7) 0.0198(3) Uani 1 1 d .
O9 O 0.16890(8) 0.54244(13) 0.17731(7) 0.0230(3) Uani 1 1 d .
O10 O 0.58959(7) 0.36035(12) 0.32592(7) 0.0202(3) Uani 1 1 d .
O11 O 0.51745(7) 0.56542(12) 0.31662(6) 0.0161(3) Uani 1 1 d .
O12 O 0.66542(7) 0.56316(12) 0.32871(6) 0.0151(2) Uani 1 1 d .
N1 N 0.65878(9) 0.75186(14) 0.21150(8) 0.0152(3) Uani 1 1 d D
N2 N 0.65130(9) 0.99829(14) 0.16432(7) 0.0137(3) Uani 1 1 d D
N3 N 0.59177(9) 1.08749(14) 0.28664(8) 0.0145(3) Uani 1 1 d D
N4 N 0.59027(9) 0.83901(14) 0.32861(7) 0.0142(3) Uani 1 1 d D
N5 N 0.43264(9) 0.39005(14) 0.17670(7) 0.0134(3) Uani 1 1 d D
N6 N 0.35519(9) 0.61968(15) 0.18324(8) 0.0171(3) Uani 1 1 d D
N7 N 0.32253(9) 0.54511(15) 0.31524(8) 0.0153(3) Uani 1 1 d D
N8 N 0.40059(9) 0.31510(14) 0.31018(8) 0.0138(3) Uani 1 1 d D
C1 C 0.69708(11) 0.77992(17) 0.15318(9) 0.0166(3) Uani 1 1 d .
H1A H 0.6934 0.7029 0.1236 0.020 Uiso 1 1 calc R
H1B H 0.7554 0.8018 0.1689 0.020 Uiso 1 1 calc R
C2 C 0.65240(11) 0.89292(17) 0.11498(9) 0.0161(3) Uani 1 1 d .
H2A H 0.6808 0.9219 0.0793 0.019 Uiso 1 1 calc R
H2B H 0.5960 0.8675 0.0938 0.019 Uiso 1 1 calc R
C3 C 0.55501(11) 1.06085(17) 0.34598(9) 0.0160(3) Uani 1 1 d .
H3A H 0.4954 1.0479 0.3315 0.019 Uiso 1 1 calc R
H3B H 0.5644 1.1353 0.3774 0.019 Uiso 1 1 calc R
C4 C 0.59412(11) 0.94001(17) 0.38068(9) 0.0156(3) Uani 1 1 d .
H4A H 0.6516 0.9576 0.4024 0.019 Uiso 1 1 calc R
H4B H 0.5644 0.9113 0.4156 0.019 Uiso 1 1 calc R
C5 C 0.40484(12) 1.02821(19) 0.07594(9) 0.0226(4) Uani 1 1 d .
C6 C 0.84059(11) 0.8630(2) 0.42410(9) 0.0221(4) Uani 1 1 d .
C7 C 0.40467(11) 0.46025(18) 0.11250(9) 0.0169(3) Uani 1 1 d .
H7A H 0.3498 0.4295 0.0901 0.020 Uiso 1 1 calc R
H7B H 0.4429 0.4450 0.0819 0.020 Uiso 1 1 calc R
C8 C 0.40180(11) 0.60353(18) 0.12891(9) 0.0197(4) Uani 1 1 d .
H8A H 0.4579 0.6376 0.1437 0.024 Uiso 1 1 calc R
H8B H 0.3750 0.6523 0.0885 0.024 Uiso 1 1 calc R
C9 C 0.35204(11) 0.47813(18) 0.38007(9) 0.0174(4) Uani 1 1 d .
H9A H 0.3143 0.4943 0.4110 0.021 Uiso 1 1 calc R
H9B H 0.4068 0.5107 0.4015 0.021 Uiso 1 1 calc R
C10 C 0.35596(11) 0.33421(18) 0.36566(9) 0.0180(4) Uani 1 1 d .
H10A H 0.3845 0.2881 0.4065 0.022 Uiso 1 1 calc R
H10B H 0.3001 0.2985 0.3526 0.022 Uiso 1 1 calc R
C11 C 0.14874(12) 0.4042(2) 0.07009(10) 0.0290(5) Uani 1 1 d .
C12 C 0.60722(11) 0.5011(2) 0.43178(9) 0.0204(4) Uani 1 1 d .

loop_
_atom_site_aniso_label
_atom_site_aniso_U_11
_atom_site_aniso_U_22
_atom_site_aniso_U_33
_atom_site_aniso_U_23
_atom_site_aniso_U_13
_atom_site_aniso_U_12
Cu1 0.01213(10) 0.00814(10) 0.01183(10) -0.00014(7) 0.00350(8) 0.00032(7)
Cu2 0.01292(10) 0.00942(10) 0.01386(11) 0.00028(8) 0.00413(8) 0.00104(8)
S1 0.01096(18) 0.0121(2) 0.01342(19) -0.00023(15) 0.00182(14) -0.00008(15)
S2 0.01330(18) 0.0111(2) 0.01307(19) 0.00072(15) 0.00413(15) 0.00116(15)
S3 0.01152(18) 0.0121(2) 0.0159(2) 0.00049(16) 0.00255(15) 0.00029(15)
S4 0.01186(18) 0.00978(19) 0.01268(19) 0.00007(15) 0.00321(14) -0.00015(15)
F1 0.0358(7) 0.0490(8) 0.0310(7) 0.0135(6) 0.0164(6) -0.0056(6)
F2 0.0642(9) 0.0334(7) 0.0182(6) -0.0085(5) 0.0047(6) 0.0033(7)
F3 0.0362(6) 0.0369(7) 0.0217(6) 0.0100(5) -0.0009(5) 0.0136(6)
F4 0.0373(7) 0.0395(7) 0.0328(7) 0.0151(6) 0.0170(6) -0.0043(6)
F5 0.0544(8) 0.0413(8) 0.0167(6) -0.0073(5) 0.0073(6) 0.0063(7)
F6 0.0308(6) 0.0539(9) 0.0291(7) 0.0213(6) 0.0018(5) 0.0156(6)
F7 0.0737(11) 0.0674(11) 0.0313(8) -0.0279(8) 0.0057(8) -0.0013(9)
F8 0.0175(6) 0.0928(12) 0.0278(7) 0.0217(8) -0.0020(5) 0.0050(7)
F9 0.0239(6) 0.0858(12) 0.0284(7) 0.0248(7) 0.0098(5) 0.0020(7)
F10 0.0246(6) 0.0516(8) 0.0267(6) 0.0169(6) 0.0142(5) 0.0054(6)
F11 0.0583(8) 0.0365(7) 0.0209(6) -0.0127(6) 0.0069(6) 0.0072(7)
F12 0.0201(5) 0.0560(8) 0.0182(6) 0.0114(6) 0.0020(5) 0.0099(5)
O1 0.0140(5) 0.0150(6) 0.0211(6) -0.0019(5) 0.0011(5) 0.0017(5)
O2 0.0130(6) 0.0217(7) 0.0275(7) 0.0009(6) 0.0050(5) -0.0019(5)
O3 0.0210(6) 0.0122(6) 0.0194(6) -0.0027(5) 0.0017(5) 0.0006(5)
O4 0.0116(5) 0.0186(6) 0.0191(6) -0.0005(5) 0.0009(5) 0.0004(5)
O5 0.0123(6) 0.0195(7) 0.0258(7) 0.0052(5) 0.0046(5) -0.0001(5)
O6 0.0388(8) 0.0124(6) 0.0244(7) -0.0026(5) 0.0137(6) 0.0029(6)
O7 0.0128(5) 0.0176(6) 0.0233(7) 0.0003(5) 0.0005(5) 0.0023(5)
O8 0.0165(6) 0.0184(7) 0.0249(7) 0.0033(5) 0.0055(5) -0.0030(5)
O9 0.0219(6) 0.0126(6) 0.0361(8) 0.0003(6) 0.0096(6) 0.0012(5)
O10 0.0210(6) 0.0107(6) 0.0302(7) -0.0029(5) 0.0081(5) -0.0004(5)
O11 0.0127(5) 0.0144(6) 0.0202(6) -0.0003(5) 0.0008(5) 0.0011(5)
O12 0.0137(5) 0.0147(6) 0.0175(6) 0.0023(5) 0.0047(5) -0.0011(5)
N1 0.0205(7) 0.0110(7) 0.0154(7) 0.0004(6) 0.0068(6) 0.0011(6)
N2 0.0142(7) 0.0111(7) 0.0159(7) 0.0006(6) 0.0034(6) 0.0004(6)
N3 0.0173(7) 0.0104(7) 0.0169(7) 0.0008(6) 0.0057(6) 0.0006(6)
N4 0.0161(7) 0.0099(7) 0.0173(7) 0.0002(6) 0.0047(6) 0.0007(6)
N5 0.0115(6) 0.0124(7) 0.0159(7) -0.0001(6) 0.0022(5) -0.0002(6)
N6 0.0186(7) 0.0114(7) 0.0217(8) 0.0022(6) 0.0050(6) 0.0020(6)
N7 0.0167(7) 0.0115(7) 0.0181(8) -0.0015(6) 0.0045(6) 0.0005(6)
N8 0.0121(6) 0.0112(7) 0.0182(7) -0.0010(6) 0.0029(6) -0.0006(6)
C1 0.0205(8) 0.0148(8) 0.0166(8) -0.0005(7) 0.0087(7) 0.0009(7)
C2 0.0189(8) 0.0157(8) 0.0141(8) -0.0009(7) 0.0047(7) -0.0007(7)
C3 0.0175(8) 0.0145(8) 0.0178(9) 0.0000(7) 0.0079(7) 0.0017(7)
C4 0.0175(8) 0.0153(8) 0.0149(8) -0.0009(7) 0.0053(7) 0.0009(7)
C5 0.0262(9) 0.0236(10) 0.0180(9) 0.0019(8) 0.0042(7) 0.0011(8)
C6 0.0221(9) 0.0264(10) 0.0183(9) 0.0049(8) 0.0051(7) 0.0046(8)
C7 0.0170(8) 0.0199(9) 0.0138(8) 0.0001(7) 0.0031(7) 0.0000(7)
C8 0.0245(9) 0.0170(9) 0.0192(9) 0.0055(7) 0.0080(7) 0.0007(7)
C9 0.0166(8) 0.0209(9) 0.0145(8) -0.0029(7) 0.0028(7) -0.0005(7)
C10 0.0195(8) 0.0183(9) 0.0176(8) 0.0035(7) 0.0071(7) 0.0011(7)
C11 0.0182(9) 0.0488(14) 0.0192(10) 0.0033(9) 0.0020(7) 0.0015(9)
C12 0.0191(8) 0.0277(10) 0.0149(9) 0.0039(8) 0.0047(7) 0.0044(8)

loop_
_atom_type_symbol
_atom_type_description
_atom_type_scat_dispersion_real
_atom_type_scat_dispersion_imag
_atom_type_scat_source
C C 0.0033 0.0016 'International Tables Vol C Tables 4.2.6.8 and 6.1.1.4'
H H 0.0000 0.0000 'International Tables Vol C Tables 4.2.6.8 and 6.1.1.4'
N N 0.0061 0.0033 'International Tables Vol C Tables 4.2.6.8 and 6.1.1.4'
O O 0.0106 0.0060 'International Tables Vol C Tables 4.2.6.8 and 6.1.1.4'
F F 0.0171 0.0103 'International Tables Vol C Tables 4.2.6.8 and 6.1.1.4'
S S 0.1246 0.1234 'International Tables Vol C Tables 4.2.6.8 and 6.1.1.4'
Cu Cu 0.3201 1.2651 'International Tables Vol C Tables 4.2.6.8 and 6.1.1.4'

loop_
_geom_angle_atom_site_label_1
_geom_angle_atom_site_label_2
_geom_angle_atom_site_label_3
_geom_angle
N4 Cu1 N3 84.27(6)
N4 Cu1 N2 179.24(6)
N3 Cu1 N2 96.18(6)
N4 Cu1 N1 95.29(6)
N3 Cu1 N1 175.91(6)
N2 Cu1 N1 84.30(6)
N4 Cu1 O4 88.98(5)
N3 Cu1 O4 83.30(5)
N2 Cu1 O4 91.67(5)
N1 Cu1 O4 92.63(5)
N4 Cu1 O1 93.13(5)
N3 Cu1 O1 92.31(5)
N2 Cu1 O1 86.25(5)
N1 Cu1 O1 91.77(5)
O4 Cu1 O1 174.93(4)
N7 Cu2 N5 179.11(6)
N7 Cu2 N8 85.34(6)
N5 Cu2 N8 95.40(6)
N7 Cu2 N6 94.28(6)
N5 Cu2 N6 84.96(6)
N8 Cu2 N6 179.03(7)
N7 Cu2 O7 96.39(5)
N5 Cu2 O7 84.11(5)
N8 Cu2 O7 89.90(5)
N6 Cu2 O7 91.04(5)
N7 Cu2 O11 86.92(5)
N5 Cu2 O11 92.65(5)
N8 Cu2 O11 85.24(5)
N6 Cu2 O11 93.85(5)
O7 Cu2 O11 173.88(4)
O2 S1 O1 114.67(8)
O2 S1 O3 115.47(8)
O1 S1 O3 114.56(7)
O2 S1 C5 103.52(9)
O1 S1 C5 103.66(8)
O3 S1 C5 102.61(8)
O6 S2 O5 115.86(8)
O6 S2 O4 114.88(8)
O5 S2 O4 114.13(7)
O6 S2 C6 103.07(9)
O5 S2 C6 103.07(8)
O4 S2 C6 103.43(8)
O9 S3 O8 116.20(8)
O9 S3 O7 114.25(8)
O8 S3 O7 114.33(8)
O9 S3 C11 103.01(10)
O8 S3 C11 102.89(9)
O7 S3 C11 103.78(8)
O10 S4 O12 115.86(7)
O10 S4 O11 114.42(8)
O12 S4 O11 114.65(7)
O10 S4 C12 102.87(9)
O12 S4 C12 102.35(8)
O11 S4 C12 104.27(8)
S1 O1 Cu1 130.77(7)
S2 O4 Cu1 138.07(8)
S3 O7 Cu2 123.56(7)
S4 O11 Cu2 126.96(7)
C1 N1 Cu1 109.47(11)
C2 N2 Cu1 107.82(10)
C3 N3 Cu1 109.90(11)
C4 N4 Cu1 108.57(11)
C7 N5 Cu2 108.68(10)
C8 N6 Cu2 109.07(11)
C9 N7 Cu2 108.48(11)
C10 N8 Cu2 108.95(11)
N1 C1 C2 108.14(13)
N2 C2 C1 106.91(14)
N3 C3 C4 108.61(13)
N4 C4 C3 107.16(14)
F2 C5 F3 108.20(16)
F2 C5 F1 107.66(16)
F3 C5 F1 107.39(16)
F2 C5 S1 111.88(13)
F3 C5 S1 110.70(13)
F1 C5 S1 110.85(13)
F5 C6 F6 108.53(17)
F5 C6 F4 107.59(15)
F6 C6 F4 107.66(16)
F5 C6 S2 111.08(13)
F6 C6 S2 110.95(13)
F4 C6 S2 110.88(13)
N5 C7 C8 107.50(14)
N6 C8 C7 108.50(14)
N7 C9 C10 107.74(14)
N8 C10 C9 108.91(14)
F8 C11 F7 108.01(19)
F8 C11 F9 107.41(18)
F7 C11 F9 107.67(18)
F8 C11 S3 111.20(14)
F7 C11 S3 111.05(15)
F9 C11 S3 111.33(14)
F10 C12 F11 107.67(15)
F10 C12 F12 107.57(15)
F11 C12 F12 107.84(16)
F10 C12 S4 111.39(13)
F11 C12 S4 111.43(13)
F12 C12 S4 110.76(12)

loop_
_geom_bond_atom_site_label_1
_geom_bond_atom_site_label_2
_geom_bond_distance
Cu1 N4 2.0136(15)
Cu1 N3 2.0154(15)
Cu1 N2 2.0190(14)
Cu1 N1 2.0202(15)
Cu1 O4 2.4787(12)
Cu1 O1 2.5104(12)
Cu2 N7 1.9964(15)
Cu2 N5 2.0003(14)
Cu2 N8 2.0169(15)
Cu2 N6 2.0214(15)
Cu2 O7 2.5824(12)
Cu2 O11 2.6903(12)
S1 O2 1.4384(12)
S1 O1 1.4478(12)
S1 O3 1.4491(12)
S1 C5 1.8278(19)
S2 O6 1.4414(13)
S2 O5 1.4423(12)
S2 O4 1.4457(12)
S2 C6 1.8312(19)
S3 O9 1.4377(14)
S3 O8 1.4429(12)
S3 O7 1.4484(12)
S3 C11 1.829(2)
S4 O10 1.4338(13)
S4 O12 1.4472(12)
S4 O11 1.4495(12)
S4 C12 1.8279(18)
F1 C5 1.337(2)
F2 C5 1.325(2)
F3 C5 1.335(2)
F4 C6 1.336(2)
F5 C6 1.327(2)
F6 C6 1.330(2)
F7 C11 1.332(3)
F8 C11 1.330(2)
F9 C11 1.332(2)
F10 C12 1.332(2)
F11 C12 1.334(2)
F12 C12 1.334(2)
N1 C1 1.485(2)
N2 C2 1.481(2)
N3 C3 1.486(2)
N4 C4 1.477(2)
N5 C7 1.482(2)
N6 C8 1.484(2)
N7 C9 1.481(2)
N8 C10 1.486(2)
C1 C2 1.512(2)
C3 C4 1.514(2)
C7 C8 1.518(2)
C9 C10 1.517(3)

loop_
_geom_hbond_atom_site_label_D
_geom_hbond_atom_site_label_H
_geom_hbond_atom_site_label_A
_geom_hbond_distance_DH
_geom_hbond_distance_HA
_geom_hbond_distance_DA
_geom_hbond_angle_DHA
N3 H3D O3 0.899(16) 2.25(2) 2.978(2) 137(2)
N4 H4C O12 0.864(15) 2.357(18) 3.1107(19) 146.0(19)
N6 H6D O9 0.878(15) 2.415(17) 3.196(2) 148.4(18)
N8 H8D O10 0.878(15) 2.341(17) 3.1486(19) 152.9(19)
